data_4037791
loop_
_publ_author_name
'Caballero, Esmeralda'
'Guzman, David'
'Torres, Tom\'as'
'Rodriguez-Morgade, M Salome'

_publ_section_title
;
 Expanding the Subporphyrazine chromophore by conjugation of phenylene and
 vinylene substituents: Rainbow SubPzs.
;
_journal_name_full 'The Journal of organic chemistry'
_journal_paper_doi 10.1021/acs.joc.9b02658
_journal_year 2019
_chemical_formula_sum 'C140 H110 B2 N12 O2'
_chemical_formula_weight 2014.01
_chemical_name_common FenilvinilSubPz
_space_group_crystal_system monoclinic
_space_group_IT_number 15
_space_group_name_Hall '-C 2yc'
_space_group_name_H-M_alt 'C 1 2/c 1'
_atom_sites_solution_hydrogens geom
_cell_angle_alpha 90
_cell_angle_beta 101.146(2)
_cell_angle_gamma 90
_cell_formula_units_Z 4
_cell_length_a 25.0623(9)
_cell_length_b 25.2909(8)
_cell_length_c 19.4705(7)
_cell_measurement_reflns_used 9956
_cell_measurement_temperature 296.(2)
_cell_measurement_theta_max 20.0969
_cell_measurement_theta_min 2.4342
_cell_volume 12108.6(7)
_computing_cell_refinement 'Bruker SAINT'
_computing_data_collection 'Bruker APEX2'
_computing_data_reduction 'Bruker SAINT'
_computing_molecular_graphics 'Bruker SHELXTL'
_computing_publication_material 'Bruker SHELXTL'
_computing_structure_refinement 'SHELXL-2014/7 (Sheldrick, 2014)'
_computing_structure_solution 'SHELXS-97 (Sheldrick 2008)'
_diffrn_ambient_temperature 296.(2)
_diffrn_detector_area_resol_mean 8.3333
_diffrn_measured_fraction_theta_full 0.990
_diffrn_measured_fraction_theta_max 0.990
_diffrn_measurement_device_type 'Bruker Kappa Apex II'
_diffrn_measurement_method '\f and \w scans'
_diffrn_radiation_type 'Mo K\a'
_diffrn_radiation_wavelength 0.71073
_diffrn_reflns_av_R_equivalents 0.0580
_diffrn_reflns_av_unetI/netI 0.0394
_diffrn_reflns_limit_h_max 30
_diffrn_reflns_limit_h_min -30
_diffrn_reflns_limit_k_max 26
_diffrn_reflns_limit_k_min -29
_diffrn_reflns_limit_l_max 23
_diffrn_reflns_limit_l_min -23
_diffrn_reflns_number 97525
_diffrn_reflns_theta_full 25.35
_diffrn_reflns_theta_max 25.35
_diffrn_reflns_theta_min 1.16
_exptl_absorpt_coefficient_mu 0.066
_exptl_absorpt_correction_T_max 0.99
_exptl_absorpt_correction_T_min 0.88
_exptl_absorpt_correction_type multi-scan
_exptl_absorpt_process_details sadabs
_exptl_crystal_colour purple
_exptl_crystal_density_diffrn 1.105
_exptl_crystal_density_method 'not measured'
_exptl_crystal_description prismatic
_exptl_crystal_F_000 4240
_exptl_crystal_size_max 0.560
_exptl_crystal_size_mid 0.250
_exptl_crystal_size_min 0.190
_refine_diff_density_max 1.305
_refine_diff_density_min -0.754
_refine_ls_extinction_method none
_refine_ls_goodness_of_fit_ref 1.206
_refine_ls_hydrogen_treatment constr
_refine_ls_matrix_type full
_refine_ls_number_parameters 654
_refine_ls_number_reflns 10989
_refine_ls_number_restraints 145
_refine_ls_restrained_S_all 1.213
_refine_ls_R_factor_all 0.2759
_refine_ls_R_factor_gt 0.1651
_refine_ls_shift/su_max 0.000
_refine_ls_shift/su_mean 0.000
_refine_ls_structure_factor_coef Fsqd
_refine_ls_weighting_details 'w=1/[\s^2^(Fo^2^)+(0.2000P)^2^+32.4500P] where P=(Fo^2^+2Fc^2^)/3'
_refine_ls_weighting_scheme calc
_refine_ls_wR_factor_gt 0.3962
_refine_ls_wR_factor_ref 0.5012
_reflns_number_gt 5013
_reflns_number_total 10989
_reflns_threshold_expression 'I > 2\s(I)'
_cod_data_source_file jo9b02658_si_002.cif
_cod_data_source_block 12_01828
_cod_database_code 4037791

loop_
_space_group_symop_operation_xyz
'x, y, z'
'-x, y, -z+1/2'
'x+1/2, y+1/2, z'
'-x+1/2, y+1/2, -z+1/2'
'-x, -y, -z'
'x, -y, z-1/2'
'-x+1/2, -y+1/2, -z'
'x+1/2, -y+1/2, z-1/2'

loop_
_atom_site_type_symbol
_atom_site_label
_atom_site_fract_x
_atom_site_fract_y
_atom_site_fract_z
_atom_site_U_iso_or_equiv
_atom_site_adp_type
_atom_site_calc_flag
_atom_site_refinement_flags_adp
_atom_site_refinement_flags_occupancy
_atom_site_refinement_flags_posn
_atom_site_occupancy
B B1 0.7079(3) 0.3021(4) 0.6754(4) 0.083(2) Uani d . . . 1
C C1 0.6836(3) 0.2397(3) 0.5742(3) 0.0822(19) Uani d . . . 1
C C2 0.6802(3) 0.2422(3) 0.4977(3) 0.0809(19) Uani d . . . 1
C C3 0.6916(3) 0.2940(3) 0.4832(3) 0.0784(18) Uani d . . . 1
C C4 0.6993(2) 0.3239(3) 0.5480(3) 0.0811(19) Uani d . . . 1
C C5 0.6835(3) 0.3908(3) 0.6217(3) 0.0837(18) Uani d . . . 1
C C6 0.6573(3) 0.4380(3) 0.6418(4) 0.090(2) Uani d . . . 1
C C7 0.6377(3) 0.4263(3) 0.7017(4) 0.094(2) Uani d . . . 1
C C8 0.6512(3) 0.3715(3) 0.7190(3) 0.0838(19) Uani d . . . 1
C C9 0.6345(3) 0.2860(3) 0.7450(3) 0.0813(18) Uani d . . . 1
C C10 0.6017(3) 0.2413(3) 0.7578(3) 0.087(2) Uani d . . . 1
C C11 0.6122(3) 0.1997(3) 0.7139(3) 0.0843(19) Uani d . . . 1
C C12 0.6505(3) 0.2204(3) 0.6736(3) 0.0795(18) Uani d . . . 1
C C13 0.6686(3) 0.1993(3) 0.4508(4) 0.089(2) Uani d . . . 1
H H13 0.6634 0.2074 0.4034 0.107 Uiso calc U . R 1
C C14 0.6643(3) 0.1498(4) 0.4663(4) 0.104(2) Uani d . . . 1
H H14 0.6664 0.1417 0.5133 0.125 Uiso calc U . R 1
C C15 0.6566(3) 0.1057(3) 0.4170(4) 0.137(3) Uani d U . G 1
C C16 0.6775(4) 0.0565(4) 0.4402(5) 0.222(6) Uani d U . G 1
H H16 0.6946 0.052 0.4866 0.267 Uiso calc U . R 1
C C17 0.6726(5) 0.0141(3) 0.3941(7) 0.260(7) Uani d U . G 1
H H17 0.6866 -0.0188 0.4096 0.312 Uiso calc U . R 1
C C18 0.6470(5) 0.0208(4) 0.3247(6) 0.241(7) Uani d U . G 1
H H18 0.6438 -0.0076 0.2938 0.289 Uiso calc U . R 1
C C19 0.6262(4) 0.0699(5) 0.3014(4) 0.231(6) Uani d U . G 1
H H19 0.609 0.0744 0.255 0.278 Uiso calc U . R 1
C C20 0.6310(4) 0.1124(3) 0.3476(4) 0.194(5) Uani d U . G 1
H H20 0.6171 0.1453 0.332 0.233 Uiso calc U . R 1
C C21 0.6961(3) 0.3160(3) 0.4151(3) 0.0824(19) Uani d . . . 1
H H21 0.6883 0.2936 0.3766 0.099 Uiso calc U . R 1
C C22 0.7101(3) 0.3645(3) 0.4038(3) 0.089(2) Uani d . . . 1
H H22 0.7144 0.3877 0.4416 0.107 Uiso calc U . R 1
C C23 0.7197(3) 0.3858(3) 0.3378(4) 0.098(2) Uani d . . . 1
C C24 0.7161(5) 0.3570(4) 0.2783(4) 0.137(4) Uani d . . . 1
H H24 0.7062 0.3216 0.2781 0.165 Uiso calc U . R 1
C C25 0.7269(6) 0.3797(6) 0.2177(5) 0.182(6) Uani d . . . 1
H H25 0.7238 0.359 0.1776 0.219 Uiso calc U . R 1
C C26 0.7414(5) 0.4298(6) 0.2150(6) 0.158(5) Uani d . . . 1
H H26 0.7479 0.4441 0.1734 0.189 Uiso calc U . R 1
C C27 0.7466(5) 0.4594(5) 0.2720(7) 0.164(5) Uani d . . . 1
H H27 0.7573 0.4946 0.2708 0.196 Uiso calc U . R 1
C C28 0.7359(5) 0.4372(4) 0.3353(6) 0.146(4) Uani d . . . 1
H H28 0.74 0.458 0.3754 0.175 Uiso calc U . R 1
C C29 0.6481(3) 0.4867(3) 0.6027(4) 0.104(2) Uani d . . . 1
H H29 0.6273 0.512 0.6202 0.125 Uiso calc U . R 1
C C30 0.6652(3) 0.4994(3) 0.5460(4) 0.106(2) Uani d . . . 1
H H30 0.6834 0.4733 0.526 0.127 Uiso calc U . R 1
C C31 0.6588(4) 0.5505(4) 0.5104(5) 0.117(3) Uani d . . . 1
C C32 0.6801(4) 0.5585(5) 0.4515(5) 0.140(3) Uani d . . . 1
H H32 0.6986 0.531 0.4346 0.168 Uiso calc U . R 1
C C33 0.6747(6) 0.6059(6) 0.4169(7) 0.161(4) Uani d . . . 1
H H33 0.6878 0.6094 0.3757 0.193 Uiso calc U . R 1
C C34 0.6515(6) 0.6462(6) 0.4409(7) 0.160(5) Uani d . . . 1
H H34 0.6508 0.6788 0.4188 0.192 Uiso calc U . R 1
C C35 0.6281(6) 0.6406(5) 0.4988(8) 0.167(4) Uani d . . . 1
H H35 0.6093 0.6686 0.514 0.201 Uiso calc U . R 1
C C36 0.6326(4) 0.5919(4) 0.5348(5) 0.132(3) Uani d . . . 1
H H36 0.618 0.588 0.575 0.159 Uiso calc U . R 1
C C37 0.6076(4) 0.4626(5) 0.7407(5) 0.136(4) Uani d . . . 1
H H37 0.6032 0.4962 0.721 0.164 Uiso calc U . R 1
C C38 0.5883(4) 0.4587(5) 0.7902(6) 0.154(4) Uani d . . . 1
H H38 0.5873 0.4252 0.8097 0.184 Uiso calc U . R 1
C C39 0.5650(3) 0.5039(4) 0.8250(4) 0.161(4) Uani d U . G 1
C C40 0.5709(4) 0.5581(4) 0.8174(5) 0.210(6) Uani d U . G 1
H H40 0.5917 0.571 0.7863 0.252 Uiso calc U . R 1
C C41 0.5458(4) 0.5930(3) 0.8562(6) 0.225(6) Uani d U . G 1
H H41 0.5498 0.6293 0.8511 0.27 Uiso calc U . R 1
C C42 0.5148(4) 0.5737(4) 0.9027(5) 0.186(5) Uani d U . G 1
H H42 0.498 0.5971 0.9287 0.223 Uiso calc U . R 1
C C43 0.5089(4) 0.5195(4) 0.9103(4) 0.178(4) Uani d U . G 1
H H43 0.4882 0.5066 0.9414 0.214 Uiso calc U . R 1
C C44 0.5341(4) 0.4846(3) 0.8715(5) 0.186(5) Uani d U . G 1
H H44 0.5301 0.4483 0.8766 0.223 Uiso calc U . R 1
C C45 0.5624(3) 0.2419(3) 0.8043(3) 0.091(2) Uani d . . . 1
H H45 0.5495 0.2094 0.8167 0.109 Uiso calc U . R 1
C C46 0.5443(3) 0.2834(4) 0.8292(4) 0.096(2) Uani d . . . 1
H H46 0.5562 0.3153 0.814 0.116 Uiso calc U . R 1
C C47 0.5068(3) 0.2874(4) 0.8790(4) 0.098(2) Uani d . . . 1
C C48 0.4850(4) 0.3372(5) 0.8893(5) 0.133(3) Uani d . . . 1
H H48 0.4923 0.366 0.863 0.16 Uiso calc U . R 1
C C49 0.4525(4) 0.3431(6) 0.9392(6) 0.149(4) Uani d . . . 1
H H49 0.4393 0.3765 0.9472 0.179 Uiso calc U . R 1
C C50 0.4400(4) 0.3026(6) 0.9753(6) 0.143(4) Uani d . . . 1
H H50 0.4182 0.3073 1.0085 0.171 Uiso calc U . R 1
C C51 0.4591(4) 0.2538(6) 0.9638(5) 0.137(4) Uani d . . . 1
H H51 0.4497 0.2252 0.989 0.164 Uiso calc U . R 1
C C52 0.4925(3) 0.2455(4) 0.9152(4) 0.104(2) Uani d . . . 1
H H52 0.5048 0.2117 0.9077 0.125 Uiso calc U . R 1
C C53 0.5844(3) 0.1496(3) 0.7022(4) 0.096(2) Uani d . . . 1
H H53 0.556 0.144 0.7258 0.116 Uiso calc U . R 1
C C54 0.5950(4) 0.1112(4) 0.6619(5) 0.114(3) Uani d . . . 1
H H54 0.6256 0.116 0.6421 0.137 Uiso calc U . R 1
C C55 0.5655(4) 0.0620(3) 0.6438(5) 0.142(3) Uani d U . G 1
C C56 0.5132(4) 0.0566(4) 0.6572(7) 0.249(7) Uani d U . G 1
H H56 0.497 0.0847 0.6762 0.299 Uiso calc U . R 1
C C57 0.4852(4) 0.0093(5) 0.6421(8) 0.287(8) Uani d U . G 1
H H57 0.4502 0.0058 0.651 0.344 Uiso calc U . R 1
C C58 0.5094(6) -0.0326(4) 0.6136(7) 0.264(8) Uani d U . G 1
H H58 0.4906 -0.0643 0.6035 0.317 Uiso calc U . R 1
C C59 0.5616(6) -0.0273(4) 0.6002(7) 0.296(9) Uani d U . G 1
H H59 0.5778 -0.0554 0.5812 0.355 Uiso calc U . R 1
C C60 0.5897(4) 0.0200(4) 0.6153(7) 0.267(8) Uani d U . G 1
H H60 0.6246 0.0236 0.6064 0.32 Uiso calc U . R 1
C C61 0.7775(3) 0.3086(3) 0.7792(4) 0.0850(19) Uani d . . . 1
C C62 0.7935(4) 0.3589(4) 0.8014(5) 0.122(3) Uani d . . . 1
H H62 0.7931 0.3861 0.7693 0.146 Uiso calc U . R 1
C C63 0.8104(4) 0.3683(4) 0.8731(6) 0.140(3) Uani d . . . 1
H H63 0.8213 0.4024 0.887 0.168 Uiso calc U . R 1
C C64 0.8118(4) 0.3317(5) 0.9228(5) 0.119(3) Uani d . . . 1
C C65 0.7952(5) 0.2837(5) 0.9000(5) 0.136(3) Uani d . . . 1
H H65 0.7955 0.2568 0.9326 0.163 Uiso calc U . R 1
C C66 0.7774(4) 0.2723(4) 0.8297(5) 0.119(3) Uani d . . . 1
H H66 0.7649 0.2383 0.817 0.143 Uiso calc U . R 1
C C67 0.8346(6) 0.3483(6) 1.0020(6) 0.178(5) Uani d . . D 1
C C68 0.8297(10) 0.4095(8) 1.0128(14) 0.164(8) Uiso d . P D 0.5
C C69 0.8916(9) 0.3436(8) 1.0146(11) 0.141(6) Uiso d . P . 0.5
H H69A 0.9063 0.3533 1.0622 0.211 Uiso calc U P R 0.5
H H69B 0.9061 0.3666 0.9835 0.211 Uiso calc U P R 0.5
H H69C 0.9014 0.3077 1.0067 0.211 Uiso calc U P R 0.5
C C70 0.8042(11) 0.3198(10) 1.0463(14) 0.171(9) Uiso d . P . 0.5
H H70A 0.8167 0.2839 1.0515 0.257 Uiso calc U P R 0.5
H H70B 0.7662 0.3202 1.0253 0.257 Uiso calc U P R 0.5
H H70C 0.8094 0.3363 1.0915 0.257 Uiso calc U P R 0.5
N N1 0.7010(2) 0.2879(2) 0.5996(3) 0.0776(14) Uani d . . . 1
N N2 0.6943(2) 0.3758(2) 0.5588(3) 0.0828(15) Uani d . . . 1
N N3 0.6839(2) 0.3561(2) 0.6749(3) 0.0817(15) Uani d . . . 1
N N4 0.6293(2) 0.3373(3) 0.7578(3) 0.0852(16) Uani d . . . 1
N N5 0.6673(2) 0.2677(2) 0.7016(3) 0.0810(15) Uani d . . . 1
N N6 0.6618(2) 0.2038(2) 0.6126(3) 0.0843(16) Uani d . . . 1
O O1 0.76355(18) 0.2960(2) 0.7097(2) 0.0929(14) Uani d . . . 1

loop_
_atom_site_aniso_label
_atom_site_aniso_U_11
_atom_site_aniso_U_22
_atom_site_aniso_U_33
_atom_site_aniso_U_12
_atom_site_aniso_U_13
_atom_site_aniso_U_23
B1 0.078(5) 0.124(7) 0.057(4) -0.001(5) 0.034(4) 0.006(4)
C1 0.073(4) 0.107(5) 0.077(4) 0.022(4) 0.040(3) 0.014(4)
C2 0.079(4) 0.110(5) 0.066(4) 0.020(4) 0.044(3) 0.010(4)
C3 0.076(4) 0.104(5) 0.068(4) 0.017(3) 0.046(3) 0.009(3)
C4 0.070(4) 0.118(6) 0.067(4) 0.005(4) 0.042(3) 0.012(4)
C5 0.088(4) 0.104(5) 0.069(4) 0.001(4) 0.040(3) 0.003(4)
C6 0.093(5) 0.109(5) 0.077(4) 0.007(4) 0.038(4) -0.008(4)
C7 0.101(5) 0.116(6) 0.077(4) 0.007(4) 0.044(4) -0.011(4)
C8 0.088(4) 0.115(6) 0.056(3) 0.006(4) 0.033(3) -0.006(4)
C9 0.080(4) 0.119(6) 0.052(3) 0.004(4) 0.030(3) 0.007(4)
C10 0.078(4) 0.135(6) 0.055(3) 0.016(4) 0.030(3) 0.017(4)
C11 0.083(4) 0.117(6) 0.059(4) 0.014(4) 0.031(3) 0.025(4)
C12 0.084(4) 0.094(5) 0.068(4) 0.021(4) 0.034(3) 0.016(4)
C13 0.092(5) 0.113(6) 0.076(4) 0.005(4) 0.047(4) -0.008(4)
C14 0.122(6) 0.109(6) 0.093(5) 0.006(5) 0.052(5) -0.005(5)
C15 0.148(8) 0.128(6) 0.152(7) -0.015(6) 0.071(6) -0.005(6)
C16 0.278(16) 0.123(8) 0.269(13) 0.000(9) 0.061(12) -0.034(7)
C17 0.322(19) 0.166(10) 0.317(16) -0.006(11) 0.125(16) -0.075(10)
C18 0.297(18) 0.200(10) 0.274(14) -0.073(12) 0.175(13) -0.100(11)
C19 0.339(18) 0.216(11) 0.176(9) -0.107(12) 0.144(10) -0.069(8)
C20 0.305(15) 0.178(9) 0.120(6) -0.079(9) 0.096(8) -0.040(6)
C21 0.086(4) 0.109(5) 0.062(4) 0.019(4) 0.038(3) 0.008(3)
C22 0.101(5) 0.107(5) 0.071(4) 0.012(4) 0.046(4) 0.012(4)
C23 0.115(6) 0.110(6) 0.085(5) 0.036(4) 0.058(4) 0.030(4)
C24 0.207(11) 0.143(7) 0.078(5) 0.022(7) 0.068(6) 0.031(5)
C25 0.297(18) 0.174(11) 0.098(7) 0.015(11) 0.094(9) 0.038(7)
C26 0.204(12) 0.179(11) 0.112(8) 0.040(9) 0.086(8) 0.059(8)
C27 0.201(12) 0.150(9) 0.166(11) 0.026(8) 0.101(10) 0.076(9)
C28 0.183(10) 0.136(8) 0.146(9) 0.016(7) 0.098(8) 0.043(6)
C29 0.113(6) 0.113(6) 0.096(5) 0.013(5) 0.046(5) -0.002(5)
C30 0.114(6) 0.105(6) 0.106(6) 0.011(5) 0.043(5) 0.004(5)
C31 0.119(7) 0.121(7) 0.114(7) 0.006(5) 0.029(5) 0.007(6)
C32 0.156(9) 0.153(9) 0.121(7) 0.006(7) 0.051(7) 0.031(7)
C33 0.195(13) 0.149(10) 0.135(9) -0.001(9) 0.022(8) 0.054(9)
C34 0.185(12) 0.151(11) 0.130(10) -0.004(9) -0.002(8) 0.055(8)
C35 0.185(12) 0.148(10) 0.169(12) 0.022(8) 0.034(9) 0.025(9)
C36 0.152(9) 0.126(8) 0.125(7) 0.007(6) 0.042(6) 0.017(6)
C37 0.101(6) 0.232(11) 0.087(6) 0.014(6) 0.043(5) 0.006(6)
C38 0.136(8) 0.203(11) 0.128(8) 0.035(8) 0.040(7) 0.005(8)
C39 0.139(8) 0.216(9) 0.128(8) 0.057(8) 0.028(5) -0.074(8)
C40 0.217(12) 0.240(10) 0.210(12) 0.058(11) 0.130(10) -0.005(11)
C41 0.261(15) 0.185(9) 0.267(16) 0.032(10) 0.146(12) -0.035(10)
C42 0.175(10) 0.208(9) 0.194(11) 0.016(9) 0.087(8) -0.085(9)
C43 0.160(10) 0.219(10) 0.170(10) 0.009(9) 0.070(7) -0.049(9)
C44 0.168(11) 0.178(9) 0.222(13) 0.037(8) 0.062(8) -0.045(8)
C45 0.080(4) 0.143(6) 0.057(4) 0.006(4) 0.030(3) 0.013(4)
C46 0.082(5) 0.143(7) 0.075(4) 0.008(4) 0.043(4) 0.005(4)
C47 0.069(4) 0.157(7) 0.075(4) -0.007(5) 0.033(3) -0.005(5)
C48 0.104(6) 0.185(10) 0.125(7) 0.020(6) 0.060(6) -0.007(6)
C49 0.095(7) 0.202(12) 0.161(10) 0.018(7) 0.052(7) -0.039(9)
C50 0.091(6) 0.231(14) 0.123(8) -0.022(8) 0.060(6) -0.044(9)
C51 0.087(6) 0.237(13) 0.098(6) -0.038(7) 0.044(5) -0.010(7)
C52 0.081(5) 0.159(7) 0.082(5) -0.018(5) 0.038(4) -0.005(5)
C53 0.108(5) 0.117(6) 0.075(4) 0.012(5) 0.042(4) 0.027(4)
C54 0.117(6) 0.127(7) 0.115(6) 0.006(5) 0.063(5) 0.017(5)
C55 0.181(8) 0.126(7) 0.142(8) -0.014(7) 0.086(7) 0.017(6)
C56 0.219(12) 0.205(11) 0.366(18) -0.084(10) 0.160(13) -0.073(13)
C57 0.260(15) 0.207(14) 0.43(2) -0.103(11) 0.161(16) -0.054(15)
C58 0.285(17) 0.160(11) 0.36(2) -0.065(12) 0.093(17) -0.018(12)
C59 0.300(18) 0.184(12) 0.43(2) -0.064(11) 0.134(18) -0.110(14)
C60 0.268(15) 0.174(11) 0.40(2) -0.052(9) 0.170(15) -0.109(13)
C61 0.084(4) 0.104(5) 0.072(4) 0.012(4) 0.029(3) 0.016(4)
C62 0.143(8) 0.119(7) 0.105(7) -0.005(6) 0.029(6) 0.025(6)
C63 0.151(9) 0.135(8) 0.133(9) -0.022(6) 0.025(7) -0.022(7)
C64 0.120(7) 0.147(9) 0.092(6) 0.017(6) 0.025(5) 0.025(6)
C65 0.177(10) 0.140(9) 0.088(6) 0.011(7) 0.020(6) 0.028(6)
C66 0.151(8) 0.110(6) 0.100(6) 0.005(5) 0.033(6) 0.009(5)
C67 0.160(11) 0.246(15) 0.116(8) 0.011(10) 0.002(7) 0.020(9)
N1 0.076(3) 0.101(4) 0.066(3) 0.007(3) 0.039(3) 0.008(3)
N2 0.089(4) 0.102(4) 0.070(3) 0.009(3) 0.045(3) 0.005(3)
N3 0.082(3) 0.110(4) 0.062(3) 0.007(3) 0.036(3) 0.002(3)
N4 0.087(4) 0.121(5) 0.056(3) 0.006(3) 0.034(3) 0.008(3)
N5 0.081(3) 0.111(4) 0.059(3) 0.013(3) 0.036(3) 0.011(3)
N6 0.092(4) 0.103(4) 0.068(3) 0.018(3) 0.043(3) 0.017(3)
O1 0.076(3) 0.138(4) 0.072(3) 0.012(3) 0.032(2) 0.008(3)

loop_
_atom_type_symbol
_atom_type_description
_atom_type_scat_dispersion_real
_atom_type_scat_dispersion_imag
_atom_type_scat_source
C C 0.0033 0.0016 'International Tables Vol C Tables 4.2.6.8 and 6.1.1.4'
H H 0.0000 0.0000 'International Tables Vol C Tables 4.2.6.8 and 6.1.1.4'
B B 0.0013 0.0007 'International Tables Vol C Tables 4.2.6.8 and 6.1.1.4'
N N 0.0061 0.0033 'International Tables Vol C Tables 4.2.6.8 and 6.1.1.4'
O O 0.0106 0.0060 'International Tables Vol C Tables 4.2.6.8 and 6.1.1.4'

loop_
_geom_angle_atom_site_label_1
_geom_angle_atom_site_label_2
_geom_angle_atom_site_label_3
_geom_angle
O1 B1 N3 117.2(7)
O1 B1 N1 110.4(5)
N3 B1 N1 104.1(6)
O1 B1 N5 116.2(6)
N3 B1 N5 103.6(5)
N1 B1 N5 103.9(6)
N6 C1 N1 122.4(6)
N6 C1 C2 129.4(7)
N1 C1 C2 106.3(6)
C3 C2 C13 128.5(6)
C3 C2 C1 105.8(6)
C13 C2 C1 125.7(7)
C2 C3 C4 108.4(5)
C2 C3 C21 126.9(6)
C4 C3 C21 124.7(7)
N2 C4 N1 122.3(6)
N2 C4 C3 130.2(6)
N1 C4 C3 106.0(6)
N3 C5 N2 122.3(6)
N3 C5 C6 105.3(5)
N2 C5 C6 130.7(6)
C7 C6 C29 125.5(7)
C7 C6 C5 107.7(6)
C29 C6 C5 126.5(6)
C6 C7 C8 107.1(6)
C6 C7 C37 126.7(8)
C8 C7 C37 126.2(7)
N4 C8 N3 122.6(7)
N4 C8 C7 130.3(6)
N3 C8 C7 105.7(6)
N4 C9 N5 122.5(6)
N4 C9 C10 130.5(6)
N5 C9 C10 105.8(6)
C11 C10 C9 107.4(5)
C11 C10 C45 127.5(7)
C9 C10 C45 125.0(7)
C10 C11 C53 127.5(6)
C10 C11 C12 106.2(7)
C53 C11 C12 125.6(6)
N6 C12 N5 122.2(6)
N6 C12 C11 130.0(7)
N5 C12 C11 106.8(6)
C14 C13 C2 127.3(7)
C14 C13 H13 116.3
C2 C13 H13 116.3
C13 C14 C15 126.2(8)
C13 C14 H14 116.9
C15 C14 H14 116.9
C16 C15 C20 120.0
C16 C15 C14 118.4(7)
C20 C15 C14 121.5(7)
C15 C16 C17 120.0
C15 C16 H16 120.0
C17 C16 H16 120.0
C16 C17 C18 120.0
C16 C17 H17 120.0
C18 C17 H17 120.0
C19 C18 C17 120.0
C19 C18 H18 120.0
C17 C18 H18 120.0
C18 C19 C20 120.0
C18 C19 H19 120.0
C20 C19 H19 120.0
C19 C20 C15 120.0
C19 C20 H20 120.0
C15 C20 H20 120.0
C22 C21 C3 125.5(7)
C22 C21 H21 117.3
C3 C21 H21 117.3
C21 C22 C23 126.2(7)
C21 C22 H22 116.9
C23 C22 H22 116.9
C24 C23 C28 116.8(8)
C24 C23 C22 124.2(8)
C28 C23 C22 118.9(8)
C23 C24 C25 121.0(10)
C23 C24 H24 119.5
C25 C24 H24 119.5
C26 C25 C24 122.1(12)
C26 C25 H25 118.9
C24 C25 H25 118.9
C25 C26 C27 119.4(10)
C25 C26 H26 120.3
C27 C26 H26 120.3
C26 C27 C28 119.8(12)
C26 C27 H27 120.1
C28 C27 H27 120.1
C23 C28 C27 120.8(11)
C23 C28 H28 119.6
C27 C28 H28 119.6
C30 C29 C6 127.9(7)
C30 C29 H29 116.1
C6 C29 H29 116.1
C29 C30 C31 126.8(8)
C29 C30 H30 116.6
C31 C30 H30 116.6
C36 C31 C32 118.0(9)
C36 C31 C30 121.8(9)
C32 C31 C30 120.2(9)
C33 C32 C31 121.5(12)
C33 C32 H32 119.3
C31 C32 H32 119.3
C34 C33 C32 121.2(13)
C34 C33 H33 119.4
C32 C33 H33 119.4
C33 C34 C35 120.2(13)
C33 C34 H34 119.9
C35 C34 H34 119.9
C34 C35 C36 119.5(12)
C34 C35 H35 120.3
C36 C35 H35 120.3
C31 C36 C35 119.5(10)
C31 C36 H36 120.3
C35 C36 H36 120.3
C38 C37 C7 134.8(12)
C38 C37 H37 112.6
C7 C37 H37 112.6
C37 C38 C39 124.6(13)
C37 C38 H38 117.7
C39 C38 H38 117.7
C40 C39 C44 120.0
C40 C39 C38 130.1(8)
C44 C39 C38 109.9(8)
C39 C40 C41 120.0
C39 C40 H40 120.0
C41 C40 H40 120.0
C42 C41 C40 120.0
C42 C41 H41 120.0
C40 C41 H41 120.0
C43 C42 C41 120.0
C43 C42 H42 120.0
C41 C42 H42 120.0
C44 C43 C42 120.0
C44 C43 H43 120.0
C42 C43 H43 120.0
C43 C44 C39 120.0
C43 C44 H44 120.0
C39 C44 H44 120.0
C46 C45 C10 125.1(8)
C46 C45 H45 117.5
C10 C45 H45 117.5
C45 C46 C47 128.5(8)
C45 C46 H46 115.7
C47 C46 H46 115.7
C52 C47 C48 118.5(7)
C52 C47 C46 123.5(8)
C48 C47 C46 118.0(8)
C49 C48 C47 119.6(10)
C49 C48 H48 120.2
C47 C48 H48 120.2
C50 C49 C48 121.4(11)
C50 C49 H49 119.3
C48 C49 H49 119.3
C49 C50 C51 119.5(10)
C49 C50 H50 120.2
C51 C50 H50 120.2
C50 C51 C52 121.6(10)
C50 C51 H51 119.2
C52 C51 H51 119.2
C47 C52 C51 119.2(9)
C47 C52 H52 120.4
C51 C52 H52 120.4
C54 C53 C11 126.7(7)
C54 C53 H53 116.6
C11 C53 H53 116.6
C53 C54 C55 128.8(8)
C53 C54 H54 115.6
C55 C54 H54 115.6
C56 C55 C60 120.0
C56 C55 C54 119.4(7)
C60 C55 C54 120.5(7)
C57 C56 C55 120.0
C57 C56 H56 120.0
C55 C56 H56 120.0
C58 C57 C56 120.0
C58 C57 H57 120.0
C56 C57 H57 120.0
C59 C58 C57 120.0
C59 C58 H58 120.0
C57 C58 H58 120.0
C60 C59 C58 120.0
C60 C59 H59 120.0
C58 C59 H59 120.0
C59 C60 C55 120.0
C59 C60 H60 120.0
C55 C60 H60 120.0
C66 C61 O1 121.7(8)
C66 C61 C62 116.2(8)
O1 C61 C62 122.0(7)
C61 C62 C63 119.0(8)
C61 C62 H62 120.5
C63 C62 H62 120.5
C64 C63 C62 124.4(10)
C64 C63 H63 117.8
C62 C63 H63 117.8
C65 C64 C63 115.3(9)
C65 C64 C67 126.4(10)
C63 C64 C67 118.3(12)
C64 C65 C66 122.7(9)
C64 C65 H65 118.7
C66 C65 H65 118.7
C61 C66 C65 122.2(9)
C61 C66 H66 118.9
C65 C66 H66 118.9
C69 C67 C70 119.2(16)
C69 C67 C68 99.4(16)
C70 C67 C68 110.3(17)
C69 C67 C64 107.9(13)
C70 C67 C64 108.3(15)
C68 C67 C64 111.5(13)
C67 C69 H69A 109.5
C67 C69 H69B 109.5
H69A C69 H69B 109.5
C67 C69 H69C 109.5
H69A C69 H69C 109.5
H69B C69 H69C 109.5
C67 C70 H70A 109.5
C67 C70 H70B 109.5
H70A C70 H70B 109.5
C67 C70 H70C 109.5
H70A C70 H70C 109.5
H70B C70 H70C 109.5
C4 N1 C1 111.9(6)
C4 N1 B1 123.6(6)
C1 N1 B1 122.9(5)
C4 N2 C5 117.1(5)
C8 N3 C5 112.4(6)
C8 N3 B1 123.4(6)
C5 N3 B1 122.8(5)
C9 N4 C8 117.4(5)
C12 N5 C9 111.8(6)
C12 N5 B1 123.8(5)
C9 N5 B1 122.8(6)
C12 N6 C1 117.1(6)
C61 O1 B1 118.3(5)

loop_
_geom_bond_atom_site_label_1
_geom_bond_atom_site_label_2
_geom_bond_distance
B1 O1 1.434(9)
B1 N3 1.491(10)
B1 N1 1.497(9)
B1 N5 1.501(9)
C1 N6 1.355(8)
C1 N1 1.357(9)
C1 C2 1.477(8)
C2 C3 1.383(9)
C2 C13 1.412(10)
C3 C4 1.452(9)
C3 C21 1.462(8)
C4 N2 1.339(9)
C4 N1 1.350(8)
C5 N3 1.355(8)
C5 N2 1.359(7)
C5 C6 1.452(9)
C6 C7 1.383(9)
C6 C29 1.442(11)
C7 C8 1.452(10)
C7 C37 1.485(12)
C8 N4 1.335(8)
C8 N3 1.353(7)
C9 N4 1.332(9)
C9 N5 1.368(8)
C9 C10 1.446(10)
C10 C11 1.412(10)
C10 C45 1.462(8)
C11 C53 1.443(10)
C11 C12 1.450(9)
C12 N6 1.341(8)
C12 N5 1.347(8)
C13 C14 1.295(10)
C13 H13 0.93
C14 C15 1.462(10)
C14 H14 0.93
C15 C16 1.39
C15 C20 1.39
C16 C17 1.39
C16 H16 0.93
C17 C18 1.39
C17 H17 0.93
C18 C19 1.39
C18 H18 0.93
C19 C20 1.39
C19 H19 0.93
C20 H20 0.93
C21 C22 1.307(9)
C21 H21 0.93
C22 C23 1.454(9)
C22 H22 0.93
C23 C24 1.357(11)
C23 C28 1.368(12)
C24 C25 1.384(12)
C24 H24 0.93
C25 C26 1.322(16)
C25 H25 0.93
C26 C27 1.326(16)
C26 H26 0.93
C27 C28 1.426(13)
C27 H27 0.93
C28 H28 0.93
C29 C30 1.300(10)
C29 H29 0.93
C30 C31 1.461(12)
C30 H30 0.93
C31 C36 1.368(12)
C31 C32 1.370(12)
C32 C33 1.367(14)
C32 H32 0.93
C33 C34 1.305(16)
C33 H33 0.93
C34 C35 1.374(17)
C34 H34 0.93
C35 C36 1.410(14)
C35 H35 0.93
C36 H36 0.93
C37 C38 1.163(11)
C37 H37 0.93
C38 C39 1.503(12)
C38 H38 0.93
C39 C40 1.39
C39 C44 1.39
C40 C41 1.39
C40 H40 0.93
C41 C42 1.39
C41 H41 0.93
C42 C43 1.39
C42 H42 0.93
C43 C44 1.39
C43 H43 0.93
C44 H44 0.93
C45 C46 1.276(10)
C45 H45 0.93
C46 C47 1.479(9)
C46 H46 0.93
C47 C52 1.357(11)
C47 C48 1.403(12)
C48 C49 1.392(13)
C48 H48 0.93
C49 C50 1.315(15)
C49 H49 0.93
C50 C51 1.358(15)
C50 H50 0.93
C51 C52 1.396(11)
C51 H51 0.93
C52 H52 0.93
C53 C54 1.308(10)
C53 H53 0.93
C54 C55 1.458(11)
C54 H54 0.93
C55 C56 1.39
C55 C60 1.39
C56 C57 1.39
C56 H56 0.93
C57 C58 1.39
C57 H57 0.93
C58 C59 1.39
C58 H58 0.93
C59 C60 1.39
C59 H59 0.93
C60 H60 0.93
C61 C66 1.347(10)
C61 O1 1.368(8)
C61 C62 1.377(11)
C62 C63 1.397(13)
C62 H62 0.93
C63 C64 1.335(13)
C63 H63 0.93
C64 C65 1.331(13)
C64 C67 1.594(15)
C65 C66 1.385(13)
C65 H65 0.93
C66 H66 0.93
C67 C69 1.41(2)
C67 C70 1.45(3)
C67 C68 1.571(16)
C69 H69A 0.96
C69 H69B 0.96
C69 H69C 0.96
C70 H70A 0.96
C70 H70B 0.96
C70 H70C 0.96

loop_
_geom_torsion_atom_site_label_1
_geom_torsion_atom_site_label_2
_geom_torsion_atom_site_label_3
_geom_torsion_atom_site_label_4
_geom_torsion
N6 C1 C2 C3 159.2(6)
N1 C1 C2 C3 -5.2(6)
N6 C1 C2 C13 -21.7(10)
N1 C1 C2 C13 173.9(6)
C13 C2 C3 C4 178.4(6)
C1 C2 C3 C4 -2.6(7)
C13 C2 C3 C21 -2.4(11)
C1 C2 C3 C21 176.6(6)
C2 C3 C4 N2 -156.7(6)
C21 C3 C4 N2 24.1(10)
C2 C3 C4 N1 9.5(7)
C21 C3 C4 N1 -169.7(6)
N3 C5 C6 C7 -7.3(8)
N2 C5 C6 C7 157.6(7)
N3 C5 C6 C29 178.7(7)
N2 C5 C6 C29 -16.3(13)
C29 C6 C7 C8 173.6(7)
C5 C6 C7 C8 -0.4(8)
C29 C6 C7 C37 -5.6(13)
C5 C6 C7 C37 -179.6(8)
C6 C7 C8 N4 -158.6(7)
C37 C7 C8 N4 20.6(13)
C6 C7 C8 N3 8.0(8)
C37 C7 C8 N3 -172.8(7)
N4 C9 C10 C11 159.9(7)
N5 C9 C10 C11 -7.1(7)
N4 C9 C10 C45 -16.1(11)
N5 C9 C10 C45 176.9(6)
C9 C10 C11 C53 -172.0(6)
C45 C10 C11 C53 3.8(11)
C9 C10 C11 C12 -1.3(7)
C45 C10 C11 C12 174.5(6)
C10 C11 C12 N6 -158.7(6)
C53 C11 C12 N6 12.2(11)
C10 C11 C12 N5 9.5(7)
C53 C11 C12 N5 -179.6(6)
C3 C2 C13 C14 171.2(7)
C1 C2 C13 C14 -7.6(12)
C2 C13 C14 C15 -174.6(7)
C13 C14 C15 C16 150.2(8)
C13 C14 C15 C20 -27.5(12)
C20 C15 C16 C17 0
C14 C15 C16 C17 -177.7(7)
C15 C16 C17 C18 0
C16 C17 C18 C19 0
C17 C18 C19 C20 0
C18 C19 C20 C15 0
C16 C15 C20 C19 0
C14 C15 C20 C19 177.6(7)
C2 C3 C21 C22 -175.6(7)
C4 C3 C21 C22 3.4(10)
C3 C21 C22 C23 173.9(7)
C21 C22 C23 C24 -1.2(13)
C21 C22 C23 C28 -177.9(8)
C28 C23 C24 C25 -1.9(15)
C22 C23 C24 C25 -178.6(10)
C23 C24 C25 C26 0.(2)
C24 C25 C26 C27 1.(2)
C25 C26 C27 C28 -1.(2)
C24 C23 C28 C27 2.0(15)
C22 C23 C28 C27 178.9(9)
C26 C27 C28 C23 -0.7(18)
C7 C6 C29 C30 -179.4(9)
C5 C6 C29 C30 -6.5(14)
C6 C29 C30 C31 -174.9(8)
C29 C30 C31 C36 -0.1(15)
C29 C30 C31 C32 178.7(10)
C36 C31 C32 C33 -1.2(16)
C30 C31 C32 C33 179.9(10)
C31 C32 C33 C34 4.(2)
C32 C33 C34 C35 -5.(2)
C33 C34 C35 C36 4.(2)
C32 C31 C36 C35 0.6(16)
C30 C31 C36 C35 179.4(10)
C34 C35 C36 C31 -2.1(18)
C6 C7 C37 C38 179.0(12)
C8 C7 C37 C38 -0.1(18)
C7 C37 C38 C39 172.6(9)
C37 C38 C39 C40 -15.1(16)
C37 C38 C39 C44 165.8(11)
C44 C39 C40 C41 0
C38 C39 C40 C41 -179.1(9)
C39 C40 C41 C42 0
C40 C41 C42 C43 0
C41 C42 C43 C44 0
C42 C43 C44 C39 0
C40 C39 C44 C43 0
C38 C39 C44 C43 179.3(8)
C11 C10 C45 C46 -161.3(7)
C9 C10 C45 C46 13.9(11)
C10 C45 C46 C47 -176.7(7)
C45 C46 C47 C52 11.2(13)
C45 C46 C47 C48 -168.9(8)
C52 C47 C48 C49 4.1(13)
C46 C47 C48 C49 -175.7(8)
C47 C48 C49 C50 -2.5(16)
C48 C49 C50 C51 0.0(18)
C49 C50 C51 C52 0.9(16)
C48 C47 C52 C51 -3.3(12)
C46 C47 C52 C51 176.6(7)
C50 C51 C52 C47 0.8(13)
C10 C11 C53 C54 -179.2(8)
C12 C11 C53 C54 11.7(12)
C11 C53 C54 C55 -174.3(8)
C53 C54 C55 C56 14.8(14)
C53 C54 C55 C60 -163.3(9)
C60 C55 C56 C57 0
C54 C55 C56 C57 -178.1(9)
C55 C56 C57 C58 0
C56 C57 C58 C59 0
C57 C58 C59 C60 0
C58 C59 C60 C55 0
C56 C55 C60 C59 0
C54 C55 C60 C59 178.1(9)
C66 C61 C62 C63 2.6(13)
O1 C61 C62 C63 -176.2(8)
C61 C62 C63 C64 -0.5(16)
C62 C63 C64 C65 -0.7(16)
C62 C63 C64 C67 177.3(10)
C63 C64 C65 C66 -0.2(16)
C67 C64 C65 C66 -178.1(10)
O1 C61 C66 C65 175.3(8)
C62 C61 C66 C65 -3.5(13)
C64 C65 C66 C61 2.4(17)
C65 C64 C67 C69 93.1(16)
C63 C64 C67 C69 -84.8(15)
C65 C64 C67 C70 -37.2(19)
C63 C64 C67 C70 144.9(15)
C65 C64 C67 C68 -158.8(14)
C63 C64 C67 C68 23.4(17)
N2 C4 N1 C1 154.2(6)
C3 C4 N1 C1 -13.3(7)
N2 C4 N1 B1 -11.8(9)
C3 C4 N1 B1 -179.3(5)
N6 C1 N1 C4 -154.0(6)
C2 C1 N1 C4 11.8(7)
N6 C1 N1 B1 12.1(9)
C2 C1 N1 B1 177.9(6)
O1 B1 N1 C4 -98.4(7)
N3 B1 N1 C4 28.2(8)
N5 B1 N1 C4 136.4(6)
O1 B1 N1 C1 97.2(7)
N3 B1 N1 C1 -136.2(6)
N5 B1 N1 C1 -28.1(8)
N1 C4 N2 C5 -8.8(9)
C3 C4 N2 C5 155.4(6)
N3 C5 N2 C4 7.7(10)
C6 C5 N2 C4 -155.1(7)
N4 C8 N3 C5 154.5(6)
C7 C8 N3 C5 -13.4(8)
N4 C8 N3 B1 -12.8(10)
C7 C8 N3 B1 179.3(6)
N2 C5 N3 C8 -153.5(6)
C6 C5 N3 C8 13.1(8)
N2 C5 N3 B1 13.9(10)
C6 C5 N3 B1 -179.5(6)
O1 B1 N3 C8 -100.8(7)
N1 B1 N3 C8 137.0(6)
N5 B1 N3 C8 28.6(8)
O1 B1 N3 C5 93.2(7)
N1 B1 N3 C5 -29.0(8)
N5 B1 N3 C5 -137.4(6)
N5 C9 N4 C8 9.6(9)
C10 C9 N4 C8 -155.6(7)
N3 C8 N4 C9 -9.1(9)
C7 C8 N4 C9 155.5(7)
N6 C12 N5 C9 154.6(6)
C11 C12 N5 C9 -14.8(7)
N6 C12 N5 B1 -11.3(10)
C11 C12 N5 B1 179.4(6)
N4 C9 N5 C12 -154.5(6)
C10 C9 N5 C12 13.8(7)
N4 C9 N5 B1 11.6(10)
C10 C9 N5 B1 179.9(6)
O1 B1 N5 C12 -93.5(8)
N3 B1 N5 C12 136.5(6)
N1 B1 N5 C12 27.9(9)
O1 B1 N5 C9 102.1(8)
N3 B1 N5 C9 -27.9(8)
N1 B1 N5 C9 -136.4(6)
N5 C12 N6 C1 -10.1(9)
C11 C12 N6 C1 156.6(7)
N1 C1 N6 C12 9.7(9)
C2 C1 N6 C12 -152.5(6)
C66 C61 O1 B1 91.8(9)
C62 C61 O1 B1 -89.5(9)
N3 B1 O1 C61 59.4(8)
N1 B1 O1 C61 178.3(6)
N5 B1 O1 C61 -63.8(9)
